data_7131647
loop_
_publ_author_name
'Hou, Qin'
'Chen, Li-Jun'
'He, Jing'
'Chen, Er-Xia'
'Wang, Bo'
'Zhou, Xuechou'
'Dai, Yumei'
'He, Liang'
'Lin, Qipu'

_publ_section_title
;
 Thiophenol-spaced 2D coordination polymers with extraordinary alkali
 resistance and efficient photothermal conversion.
;
_journal_issue 46
_journal_name_full 'Chemical communications (Cambridge, England)'
_journal_page_first 7072
_journal_page_last 7075
_journal_paper_doi 10.1039/d3cc00778b
_journal_volume 59
_journal_year 2023
_chemical_formula_moiety 'C24 H16 Co S6, 2(C9 H17 N2)'
_chemical_formula_sum 'C42 H50 Co N4 S6'
_chemical_formula_weight 862.22
_chemical_name_systematic '[Co(TBT)2]n'
_space_group_crystal_system monoclinic
_space_group_IT_number 14
_space_group_name_Hall '-P 2yn'
_space_group_name_H-M_alt 'P 1 21/n 1'
_symmetry_Int_Tables_number 14
_atom_sites_solution_primary iterative
_audit_creation_date 2022-12-19
_audit_creation_method
;
Olex2 1.2
(compiled 2018.05.29 svn.r3508 for OlexSys, GUI svn.r5506)
;
_audit_update_record
;
2023-02-17 deposited with the CCDC.	2023-05-15 downloaded from the CCDC.
;
_cell_angle_alpha 90
_cell_angle_beta 116.574(3)
_cell_angle_gamma 90
_cell_formula_units_Z 4
_cell_length_a 16.9834(3)
_cell_length_b 16.3415(2)
_cell_length_c 17.0437(3)
_cell_measurement_reflns_used 36308
_cell_measurement_temperature 100.00(10)
_cell_measurement_theta_max 60.5430
_cell_measurement_theta_min 2.6480
_cell_volume 4230.50(16)
_computing_cell_refinement 'CrysAlisPro 1.171.41.93a (Rigaku OD, 2020)'
_computing_data_collection 'CrysAlisPro 1.171.41.93a (Rigaku OD, 2020)'
_computing_data_reduction 'CrysAlisPro 1.171.41.93a (Rigaku OD, 2020)'
_computing_molecular_graphics 'Olex2 (Dolomanov et al., 2009)'
_computing_publication_material 'Olex2 (Dolomanov et al., 2009)'
_computing_structure_refinement 'olex2.refine (Bourhis et al., 2015)'
_computing_structure_solution 'olex2.solve (Bourhis et al., 2015)'
_diffrn_ambient_environment N~2~
_diffrn_ambient_temperature 100.00(10)
_diffrn_detector 'Hybrid Pixel Array Detector'
_diffrn_detector_area_resol_mean 10.0000
_diffrn_detector_type HyPix
_diffrn_measured_fraction_theta_full 0.9866
_diffrn_measured_fraction_theta_max 0.9866
_diffrn_measurement_details
;
List of Runs (angles in degrees, time in seconds):

  # Type    Start    End  Width  t~exp~   \w     \q     \k     \f   Frames
#--------------------------------------------------------------------------
  1  \w     87.00 112.00   0.50    0.13    --   73.53 131.00  58.00   50
  2  \w     73.00 110.00   0.50    0.13    --   73.53 138.00-126.00   74
  3  \w    104.00 136.00   0.50    0.13    --   73.53 125.00-180.00   64
  4  \w     53.00 147.00   0.50    0.13    --   73.53  77.00-120.00  188
  5  \w      5.00  70.00   0.50    0.13    --   73.53 -38.00-180.00  130
  6  \w      2.00  96.00   0.50    0.13    --   73.53 -77.00   0.00  188
  7  \w      4.00  82.00   0.50    0.13    --   73.53 -57.00 150.00  156
  8  \w      1.00  92.00   0.50    0.13    --   73.53 -77.00 150.00  182
  9  \w     54.00 118.00   0.50    0.13    --   73.53-138.00 172.00  128
 10  \w     25.00  62.00   0.50    0.13    --   73.53-131.00 -12.00   74
 11  \w     66.00 116.00   0.50    0.13    --   73.53-131.00 -12.00  100
 12  \w     38.00 105.00   0.50    0.13    --   73.53 -99.00   0.00  134
 13  \w      1.00  33.00   0.50    0.13    --   73.53 -99.00   0.00   64
 14  \w     -8.00  21.00   0.50    0.05    --   -0.62  38.00-180.00   58
 15  \w     12.00  38.00   0.50    0.05    --   -0.62  38.00-150.00   52
 16  \w     43.00  69.00   0.50    0.05    --   -0.62  38.00-180.00   52
 17  \w    -15.00  72.00   0.50    0.05    --   -0.62  57.00   0.00  174
 18  \w    -90.00 -32.00   0.50    0.13    --  -74.78  77.00 -30.00  116
 19  \w   -111.00 -71.00   0.50    0.13    --  -74.78 138.00-126.00   80
 20  \w    -92.00 -29.00   0.50    0.13    --  -74.78 131.00  58.00  126
 21  \w    -86.00 -61.00   0.50    0.13    --  -74.78 -38.00-150.00   50
 22  \w   -148.00-104.00   0.50    0.13    --  -74.78 -38.00-150.00   88
 23  \w    -74.00  11.00   0.50    0.05    --   -0.62 -38.00-150.00  170
 24  \w   -144.00 -65.00   0.50    0.13    --  -74.78 -57.00   0.00  158
 25  \w   -137.00-112.00   0.50    0.13    --  -74.78 -99.00 -60.00   50
 26  \w   -139.00 -84.00   0.50    0.13    --  -74.78-125.00 -60.00  110
 27  \w   -101.00 -76.00   0.50    0.13    --  -74.78-131.00 -12.00   50
 28  \w   -115.00 -79.00   0.50    0.13    --  -74.78-138.00 172.00   72
;
_diffrn_measurement_device 'four-circle diffractometer'
_diffrn_measurement_device_type 'ROD, Synergy Custom system, HyPix'
_diffrn_measurement_method '\w scans'
_diffrn_orient_matrix_type 'CrysAlisPro convention (1999,Acta A55,543-557)'
_diffrn_orient_matrix_UB_11 0.0208472000
_diffrn_orient_matrix_UB_12 -0.0755295000
_diffrn_orient_matrix_UB_13 0.0334446000
_diffrn_orient_matrix_UB_21 -0.0450216000
_diffrn_orient_matrix_UB_22 -0.0317150000
_diffrn_orient_matrix_UB_23 -0.0804186000
_diffrn_orient_matrix_UB_31 0.0729001000
_diffrn_orient_matrix_UB_32 0.0019687000
_diffrn_orient_matrix_UB_33 -0.0116398000
_diffrn_radiation_monochromator mirror
_diffrn_radiation_probe x-ray
_diffrn_radiation_type 'Mo K\a'
_diffrn_radiation_wavelength 0.71073
_diffrn_reflns_av_R_equivalents 0.0385
_diffrn_reflns_av_unetI/netI 0.0236
_diffrn_reflns_limit_h_max 22
_diffrn_reflns_limit_h_min -20
_diffrn_reflns_limit_k_max 21
_diffrn_reflns_limit_k_min -21
_diffrn_reflns_limit_l_max 19
_diffrn_reflns_limit_l_min -22
_diffrn_reflns_number 62691
_diffrn_reflns_theta_full 27.5554
_diffrn_reflns_theta_max 27.56
_diffrn_reflns_theta_min 1.41
_diffrn_source 'micro-focus metaljet'
_exptl_absorpt_coefficient_mu 0.737
_exptl_absorpt_correction_T_max 1.00000
_exptl_absorpt_correction_T_min 0.82999
_exptl_absorpt_correction_type multi-scan
_exptl_absorpt_process_details
;
CrysAlisPro 1.171.41.93a (Rigaku Oxford Diffraction, 2020)
Empirical absorption correction using spherical harmonics,
implemented in SCALE3 ABSPACK scaling algorithm.
;
_exptl_crystal_colour 'clear greenish green'
_exptl_crystal_colour_lustre clear
_exptl_crystal_colour_modifier greenish
_exptl_crystal_colour_primary green
_exptl_crystal_density_diffrn 1.3536
_exptl_crystal_description octahedral
_exptl_crystal_F_000 1816.8299
_exptl_crystal_size_max 0.15
_exptl_crystal_size_mid 0.15
_exptl_crystal_size_min 0.1
_refine_diff_density_max 0.4089
_refine_diff_density_min -0.6792
_refine_diff_density_rms 0.0733
_refine_ls_d_res_high 0.7682
_refine_ls_d_res_low 14.4732
_refine_ls_goodness_of_fit_ref 1.0518
_refine_ls_hydrogen_treatment constr
_refine_ls_matrix_type full
_refine_ls_number_constraints 82
_refine_ls_number_parameters 484
_refine_ls_number_reflns 9638
_refine_ls_number_restraints 0
_refine_ls_restrained_S_all 1.0518
_refine_ls_R_factor_all 0.0379
_refine_ls_R_factor_gt 0.0341
_refine_ls_shift/su_max 0.0018
_refine_ls_shift/su_mean 0.0000
_refine_ls_structure_factor_coef Fsqd
_refine_ls_weighting_details 'w=1/[\s^2^(Fo^2^)+(0.0196P)^2^+5.4342P] where P=(Fo^2^+2Fc^2^)/3'
_refine_ls_weighting_scheme calc
_refine_ls_wR_factor_gt 0.0763
_refine_ls_wR_factor_ref 0.0779
_reflns_Friedel_coverage 0.0
_reflns_limit_h_max 11
_reflns_limit_h_min -22
_reflns_limit_k_max 21
_reflns_limit_k_min 0
_reflns_limit_l_max 22
_reflns_limit_l_min -11
_reflns_number_gt 8941
_reflns_number_total 9638
_reflns_threshold_expression I>=2u(I)
_cod_data_source_file d3cc00778b2.cif
_cod_data_source_block A
_cod_depositor_comments 'Adding full bibliography for 7131647--7131649.cif.'
_cod_original_sg_symbol_Hall '-P 2ybc (x-z,y,z)'
_cod_database_code 7131647
_diffrn_oxdiff_digest_frames
;
0140580ec85c71b66a45bbe8b3eef4e3f502938696e
;
_reflns_odcompleteness_completeness 99.94
_reflns_odcompleteness_iscentric 1
_reflns_odcompleteness_theta 56.82
_olex2_refinement_description
;
1. Fixed Uiso
 At 1.2 times of:
  All C(H) groups, All C(H,H) groups
 At 1.5 times of:
  All C(H,H,H) groups
2.a Secondary CH2 refined with riding coordinates:
 C00Z(H00d,H00e), C013(H01a,H01c), C015(H01d,H01e), C01A(H01t,H01u), C01C(H01v,
 H01w), C01E(H01x,H01y)
2.b Aromatic/amide H refined with riding coordinates:
 C00G(H00G), C00I(H00I), C00K(H00K), C00M(H00M), C00N(H00N), C00O(H00O),
 C00P(H00P), C00Q(H00Q), C00S(H00S), C00T(H00T), C00V(H00V), C00W(H00W),
 C00X(H00X), C010(H010), C012(H012), C014(H014), C018(H018), C01B(H01B),
 C01D(H01i), C01F(H01j)
2.c Idealised Me refined as rotating group:
 C00U(H00a,H00b,H00c), C016(H01n,H01o,H01p), C017(H01f,H01g,H01h), C019(H01q,
 H01r,H01s), C01G(H01k,H01l,H01m), C01H(H01z,H,Ha)
;
_olex2_submission_special_instructions 'No special instructions were received'
_oxdiff_exptl_absorpt_empirical_details
;
Empirical correction (ABSPACK) includes:
- Absorption correction using spherical harmonics
- Frame scaling
;
_oxdiff_exptl_absorpt_empirical_full_max 2.182
_oxdiff_exptl_absorpt_empirical_full_min 0.601

loop_
_space_group_symop_id
_space_group_symop_operation_xyz
1 x,y,z
2 -x+1/2,y+1/2,-z+1/2
3 -x,-y,-z
4 x-1/2,-y-1/2,z-1/2

loop_
_atom_site_label
_atom_site_type_symbol
_atom_site_fract_x
_atom_site_fract_y
_atom_site_fract_z
_atom_site_U_iso_or_equiv
_atom_site_adp_type
_atom_site_occupancy
_atom_site_refinement_flags_posn
Co01 Co 0.240841(17) 0.849685(15) 0.492298(16) 0.01926(6) Uani 1.000000 .
S002 S 0.33253(3) 0.87528(3) 0.42957(3) 0.01754(9) Uani 1.000000 .
S003 S 0.16473(3) 0.72880(3) 0.44184(3) 0.01742(9) Uani 1.000000 .
S004 S 0.56938(3) 0.57442(3) 0.43177(3) 0.01684(9) Uani 1.000000 .
S005 S 0.17944(3) 0.33407(3) 0.85724(3) 0.01848(9) Uani 1.000000 .
S006 S 0.34489(3) 0.46593(3) 0.03481(3) 0.01809(9) Uani 1.000000 .
S007 S -0.03609(3) 0.65342(3) 0.67249(3) 0.02662(11) Uani 1.000000 .
N008 N 0.21744(10) 0.71460(10) 0.17196(11) 0.0217(3) Uani 1.000000 .
N009 N 0.39199(11) 0.59599(10) 0.79916(11) 0.0221(3) Uani 1.000000 .
N00A N 0.12780(10) 0.61225(9) 0.12549(10) 0.0190(3) Uani 1.000000 .
N00B N 0.29439(11) 0.50333(10) 0.73203(11) 0.0236(3) Uani 1.000000 .
C00C C 0.50195(11) 0.54470(11) 0.32076(11) 0.0162(3) Uani 1.000000 .
C00D C 0.40237(11) 0.49321(11) 0.14572(11) 0.0158(3) Uani 1.000000 .
C00E C 0.40307(12) 0.79281(11) 0.44036(11) 0.0169(3) Uani 1.000000 .
C00F C 0.50979(11) 0.66064(11) 0.44102(11) 0.0165(3) Uani 1.000000 .
C00G C 0.09209(13) 0.56891(12) 0.81032(13) 0.0230(4) Uani 1.000000 .
H00G H 0.11068(13) 0.62090(12) 0.83727(13) 0.0276(5) Uiso 1.000000 R
C00H C 0.13980(12) 0.68608(11) 0.16277(12) 0.0183(3) Uani 1.000000 .
C00I C 0.50496(12) 0.58839(11) 0.25185(12) 0.0196(4) Uani 1.000000 .
H00I H 0.54068(12) 0.63593(11) 0.26381(12) 0.0235(4) Uiso 1.000000 R
C00J C 0.33634(12) 0.56794(12) 0.71998(13) 0.0218(4) Uani 1.000000 .
C00K C 0.39242(12) 0.71517(11) 0.46874(12) 0.0198(4) Uani 1.000000 .
H00K H 0.34856(12) 0.70686(11) 0.48812(12) 0.0238(4) Uiso 1.000000 R
C00L C 0.10883(11) 0.71003(11) 0.50573(11) 0.0175(3) Uani 1.000000 .
C00M C 0.44487(12) 0.65022(11) 0.46900(12) 0.0191(4) Uani 1.000000 .
H00M H 0.43652(12) 0.59794(11) 0.48849(12) 0.0229(4) Uiso 1.000000 R
C00N C 0.45622(12) 0.56275(11) 0.16630(12) 0.0201(4) Uani 1.000000 .
H00N H 0.45926(12) 0.59307(11) 0.12017(12) 0.0241(4) Uiso 1.000000 R
C00O C 0.44757(12) 0.47642(11) 0.30127(12) 0.0198(4) Uani 1.000000 .
H00O H 0.44409(12) 0.44673(11) 0.34753(12) 0.0237(4) Uiso 1.000000 R
C00P C 0.52395(13) 0.73839(12) 0.41646(13) 0.0218(4) Uani 1.000000 .
H00P H 0.56960(13) 0.74681(12) 0.39956(13) 0.0262(5) Uiso 1.000000 R
C00Q C 0.03752(12) 0.41659(12) 0.73308(12) 0.0210(4) Uani 1.000000 .
H00Q H 0.01789(12) 0.36469(12) 0.70632(12) 0.0252(4) Uiso 1.000000 R
C00R C 0.01794(12) 0.56312(12) 0.72989(13) 0.0223(4) Uani 1.000000 .
C00S C 0.39821(12) 0.45098(11) 0.21500(12) 0.0196(4) Uani 1.000000 .
H00S H 0.36123(12) 0.40433(11) 0.20307(12) 0.0235(4) Uiso 1.000000 R
C00T C 0.08799(13) 0.77096(12) 0.55081(13) 0.0232(4) Uani 1.000000 .
H00T H 0.10220(13) 0.82632(12) 0.54577(13) 0.0278(5) Uiso 1.000000 R
C00U C 0.07858(13) 0.72833(12) 0.18947(13) 0.0248(4) Uani 1.000000 .
H00a H 0.1026(5) 0.7271(8) 0.25353(15) 0.0373(6) Uiso 1.000000 GR
H00b H 0.0712(8) 0.7853(3) 0.1694(9) 0.0373(6) Uiso 1.000000 GR
H00c H 0.0214(3) 0.7006(6) 0.1632(8) 0.0373(6) Uiso 1.000000 GR
C00V C 0.13922(12) 0.49929(12) 0.85159(12) 0.0215(4) Uani 1.000000 .
H00V H 0.18894(12) 0.50420(12) 0.90723(12) 0.0259(4) Uiso 1.000000 R
C00W C 0.04686(13) 0.75193(12) 0.60282(13) 0.0246(4) Uani 1.000000 .
H00W H 0.03505(13) 0.79435(12) 0.63419(13) 0.0296(5) Uiso 1.000000 R
C00X C 0.47168(13) 0.80372(11) 0.41652(13) 0.0220(4) Uani 1.000000 .
H00X H 0.48243(13) 0.85659(11) 0.40022(13) 0.0264(5) Uiso 1.000000 R
C00Y C 0.11489(12) 0.42191(11) 0.81279(12) 0.0180(3) Uani 1.000000 .
C00Z C 0.25841(13) 0.79239(12) 0.21289(13) 0.0246(4) Uani 1.000000 .
H00d H 0.24147(13) 0.80539(12) 0.26003(13) 0.0295(5) Uiso 1.000000 R
H00e H 0.32320(13) 0.78599(12) 0.24033(13) 0.0295(5) Uiso 1.000000 R
C010 C 0.38599(14) 0.54727(13) 0.86268(13) 0.0264(4) Uani 1.000000 .
H010 H 0.41887(14) 0.55346(13) 0.92438(13) 0.0317(5) Uiso 1.000000 R
C011 C 0.02267(12) 0.67245(12) 0.60998(12) 0.0216(4) Uani 1.000000 .
C012 C 0.32528(14) 0.48979(13) 0.82114(13) 0.0274(4) Uani 1.000000 .
H012 H 0.30689(14) 0.44772(13) 0.84775(13) 0.0329(5) Uiso 1.000000 R
C013 C 0.27775(13) 0.94212(12) 0.19556(13) 0.0242(4) Uani 1.000000 .
H01a H 0.26010(13) 0.95418(12) 0.24240(13) 0.0290(5) Uiso 1.000000 R
H01c H 0.34229(13) 0.93367(12) 0.22374(13) 0.0290(5) Uiso 1.000000 R
C014 C -0.01039(12) 0.48625(13) 0.69315(12) 0.0232(4) Uani 1.000000 .
H014 H -0.06316(12) 0.48134(13) 0.64009(12) 0.0279(5) Uiso 1.000000 R
C015 C 0.23250(12) 0.86344(12) 0.14881(13) 0.0223(4) Uani 1.000000 .
H01d H 0.24944(12) 0.85114(12) 0.10153(13) 0.0267(5) Uiso 1.000000 R
H01e H 0.16785(12) 0.87090(12) 0.12169(13) 0.0267(5) Uiso 1.000000 R
C016 C 0.32360(14) 0.60307(13) 0.63497(13) 0.0264(4) Uani 1.000000 .
H01n H 0.2733(6) 0.6406(7) 0.6132(5) 0.0397(6) Uiso 1.000000 GR
H01o H 0.3767(4) 0.6329(8) 0.6430(2) 0.0397(6) Uiso 1.000000 GR
H01p H 0.3123(10) 0.55887(15) 0.5924(3) 0.0397(6) Uiso 1.000000 GR
C017 C 0.05299(12) 0.55783(11) 0.10750(13) 0.0223(4) Uani 1.000000 .
H01f H 0.0494(6) 0.5465(7) 0.1623(2) 0.0334(6) Uiso 1.000000 GR
H01g H -0.00153(16) 0.5843(4) 0.0658(7) 0.0334(6) Uiso 1.000000 GR
H01h H 0.0611(5) 0.5064(4) 0.0824(9) 0.0334(6) Uiso 1.000000 GR
C018 C 0.08500(13) 0.62976(12) 0.51434(13) 0.0235(4) Uani 1.000000 .
H018 H 0.09855(13) 0.58689(12) 0.48472(13) 0.0282(5) Uiso 1.000000 R
C019 C 0.44881(14) 0.66790(12) 0.81783(14) 0.0276(4) Uani 1.000000 .
H01q H 0.5027(5) 0.6531(3) 0.8135(10) 0.0414(6) Uiso 1.000000 GR
H01r H 0.4177(4) 0.7111(4) 0.7753(6) 0.0414(6) Uiso 1.000000 GR
H01s H 0.4641(8) 0.6876(6) 0.8772(4) 0.0414(6) Uiso 1.000000 GR
C01A C 0.25370(13) 0.36822(13) 0.65708(14) 0.0278(4) Uani 1.000000 .
H01t H 0.30414(13) 0.37085(13) 0.64285(14) 0.0334(5) Uiso 1.000000 R
H01u H 0.27366(13) 0.34022(13) 0.71432(14) 0.0334(5) Uiso 1.000000 R
C01B C 0.04222(13) 0.61098(12) 0.56480(14) 0.0252(4) Uani 1.000000 .
H01B H 0.02616(13) 0.55597(12) 0.56860(14) 0.0303(5) Uiso 1.000000 R
C01C C 0.22414(13) 0.45425(13) 0.66397(14) 0.0277(4) Uani 1.000000 .
H01v H 0.17330(13) 0.45127(13) 0.67753(14) 0.0332(5) Uiso 1.000000 R
H01w H 0.20429(13) 0.48198(13) 0.60660(14) 0.0332(5) Uiso 1.000000 R
C01D C 0.19880(14) 0.59399(12) 0.10945(15) 0.0298(5) Uani 1.000000 .
H01i H 0.20670(14) 0.54561(12) 0.08287(15) 0.0357(5) Uiso 1.000000 R
C01E C 0.17960(14) 0.31930(14) 0.58676(16) 0.0351(5) Uani 1.000000 .
H01x H 0.12973(14) 0.31612(14) 0.60181(16) 0.0421(6) Uiso 1.000000 R
H01y H 0.15879(14) 0.34836(14) 0.53001(16) 0.0421(6) Uiso 1.000000 R
C01F C 0.25449(15) 0.65777(13) 0.13865(17) 0.0328(5) Uani 1.000000 .
H01j H 0.30931(15) 0.66276(13) 0.13668(17) 0.0393(6) Uiso 1.000000 R
C01G C 0.25551(16) 1.01480(14) 0.13461(17) 0.0418(6) Uani 1.000000 .
H01k H 0.2714(11) 1.0028(4) 0.0872(7) 0.0627(9) Uiso 1.000000 GR
H01l H 0.1922(3) 1.0260(7) 0.1097(10) 0.0627(9) Uiso 1.000000 GR
H01m H 0.2884(9) 1.0628(3) 0.1674(3) 0.0627(9) Uiso 1.000000 GR
C01H C 0.20735(18) 0.23306(16) 0.5765(2) 0.0496(7) Uani 1.000000 .
H01z H 0.1565(4) 0.2033(4) 0.5329(10) 0.0744(10) Uiso 1.000000 GR
H H 0.2536(10) 0.23575(17) 0.5571(13) 0.0744(10) Uiso 1.000000 GR
Ha H 0.2299(13) 0.2045(4) 0.6330(4) 0.0744(10) Uiso 1.000000 GR

loop_
_atom_site_aniso_label
_atom_site_aniso_U_11
_atom_site_aniso_U_22
_atom_site_aniso_U_33
_atom_site_aniso_U_12
_atom_site_aniso_U_13
_atom_site_aniso_U_23
Co01 0.02229(13) 0.01746(13) 0.01841(12) 0.00271(9) 0.00944(10) 0.00076(9)
S002 0.0217(2) 0.01313(19) 0.0207(2) 0.00323(16) 0.01200(18) 0.00304(16)
S003 0.0194(2) 0.0174(2) 0.0171(2) 0.00020(16) 0.00964(17) -0.00235(16)
S004 0.0165(2) 0.0161(2) 0.0154(2) 0.00246(16) 0.00489(16) -0.00114(16)
S005 0.0235(2) 0.0147(2) 0.0148(2) -0.00060(16) 0.00636(17) -0.00155(16)
S006 0.0224(2) 0.0172(2) 0.01385(19) -0.00681(17) 0.00733(17) -0.00128(16)
S007 0.0273(2) 0.0296(3) 0.0308(3) 0.0129(2) 0.0200(2) 0.0117(2)
N008 0.0200(8) 0.0158(8) 0.0275(8) -0.0005(6) 0.0091(7) -0.0029(6)
N009 0.0224(8) 0.0209(8) 0.0242(8) 0.0027(6) 0.0116(7) 0.0015(6)
N00A 0.0207(8) 0.0154(7) 0.0208(7) 0.0002(6) 0.0091(6) -0.0012(6)
N00B 0.0213(8) 0.0247(8) 0.0264(8) 0.0012(6) 0.0121(7) 0.0033(7)
C00C 0.0154(8) 0.0156(8) 0.0170(8) 0.0016(6) 0.0068(7) -0.0015(6)
C00D 0.0151(8) 0.0148(8) 0.0175(8) 0.0011(6) 0.0073(7) -0.0004(6)
C00E 0.0191(8) 0.0160(8) 0.0148(8) 0.0008(7) 0.0069(7) -0.0008(6)
C00F 0.0165(8) 0.0170(8) 0.0136(8) 0.0008(6) 0.0047(7) -0.0020(6)
C00G 0.0246(9) 0.0192(9) 0.0283(10) -0.0011(7) 0.0147(8) -0.0017(7)
C00H 0.0206(9) 0.0159(8) 0.0166(8) 0.0010(7) 0.0068(7) 0.0007(7)
C00I 0.0192(9) 0.0161(8) 0.0215(9) -0.0053(7) 0.0073(7) -0.0010(7)
C00J 0.0200(9) 0.0215(9) 0.0257(9) 0.0040(7) 0.0118(8) 0.0024(7)
C00K 0.0209(9) 0.0202(9) 0.0218(9) 0.0000(7) 0.0127(7) 0.0029(7)
C00L 0.0149(8) 0.0210(9) 0.0148(8) 0.0028(7) 0.0049(7) 0.0002(7)
C00M 0.0209(9) 0.0161(8) 0.0198(9) -0.0008(7) 0.0087(7) 0.0027(7)
C00N 0.0226(9) 0.0187(9) 0.0195(9) -0.0032(7) 0.0099(8) 0.0025(7)
C00O 0.0230(9) 0.0193(9) 0.0183(8) -0.0019(7) 0.0103(7) 0.0017(7)
C00P 0.0221(9) 0.0202(9) 0.0284(10) -0.0019(7) 0.0159(8) -0.0013(7)
C00Q 0.0219(9) 0.0231(9) 0.0186(9) -0.0043(7) 0.0097(8) -0.0020(7)
C00R 0.0206(9) 0.0263(10) 0.0241(9) 0.0051(7) 0.0136(8) 0.0061(8)
C00S 0.0217(9) 0.0162(8) 0.0214(9) -0.0051(7) 0.0101(7) -0.0004(7)
C00T 0.0279(10) 0.0172(9) 0.0272(10) 0.0025(7) 0.0148(8) -0.0009(7)
C00U 0.0300(10) 0.0208(9) 0.0292(10) -0.0001(8) 0.0181(9) -0.0033(8)
C00V 0.0207(9) 0.0226(9) 0.0200(9) -0.0013(7) 0.0080(7) -0.0010(7)
C00W 0.0280(10) 0.0232(10) 0.0259(10) 0.0069(8) 0.0149(8) -0.0006(8)
C00X 0.0274(10) 0.0147(9) 0.0287(10) -0.0019(7) 0.0169(8) 0.0009(7)
C00Y 0.0191(8) 0.0192(9) 0.0185(8) -0.0007(7) 0.0111(7) 0.0004(7)
C00Z 0.0211(9) 0.0187(9) 0.0272(10) -0.0043(7) 0.0048(8) -0.0036(8)
C010 0.0307(10) 0.0289(10) 0.0226(10) 0.0045(8) 0.0146(9) 0.0041(8)
C011 0.0208(9) 0.0247(10) 0.0211(9) 0.0062(7) 0.0109(8) 0.0037(7)
C012 0.0290(10) 0.0321(11) 0.0265(10) 0.0034(8) 0.0171(9) 0.0074(8)
C013 0.0223(9) 0.0183(9) 0.0301(10) -0.0027(7) 0.0101(8) -0.0016(8)
C014 0.0186(9) 0.0326(11) 0.0175(9) -0.0007(8) 0.0073(7) 0.0006(8)
C015 0.0190(9) 0.0210(9) 0.0234(9) -0.0020(7) 0.0064(8) -0.0011(7)
C016 0.0278(10) 0.0259(10) 0.0245(10) 0.0039(8) 0.0107(8) 0.0075(8)
C017 0.0225(9) 0.0178(9) 0.0250(9) -0.0028(7) 0.0093(8) -0.0024(7)
C018 0.0277(10) 0.0194(9) 0.0270(10) 0.0015(7) 0.0156(8) -0.0033(7)
C019 0.0278(10) 0.0206(10) 0.0310(11) -0.0012(8) 0.0101(9) -0.0004(8)
C01A 0.0233(10) 0.0296(11) 0.0293(10) -0.0020(8) 0.0106(9) -0.0001(8)
C01B 0.0298(10) 0.0188(9) 0.0320(11) 0.0006(8) 0.0182(9) 0.0011(8)
C01C 0.0202(9) 0.0300(11) 0.0294(10) -0.0033(8) 0.0081(8) 0.0011(8)
C01D 0.0322(11) 0.0186(9) 0.0463(13) 0.0010(8) 0.0244(10) -0.0065(9)
C01E 0.0256(11) 0.0341(12) 0.0412(13) -0.0056(9) 0.0112(10) -0.0030(10)
C01F 0.0277(11) 0.0219(10) 0.0555(14) 0.0017(8) 0.0247(11) -0.0044(10)
C01G 0.0320(12) 0.0247(11) 0.0496(15) -0.0059(9) 0.0013(11) 0.0090(10)
C01H 0.0390(14) 0.0392(14) 0.0646(18) -0.0065(11) 0.0178(13) -0.0157(13)

loop_
_atom_type_symbol
_atom_type_scat_dispersion_real
_atom_type_scat_dispersion_imag
_atom_type_scat_Cromer_Mann_a1
_atom_type_scat_Cromer_Mann_a2
_atom_type_scat_Cromer_Mann_a3
_atom_type_scat_Cromer_Mann_a4
_atom_type_scat_Cromer_Mann_b1
_atom_type_scat_Cromer_Mann_b2
_atom_type_scat_Cromer_Mann_b3
_atom_type_scat_Cromer_Mann_b4
_atom_type_scat_Cromer_Mann_c
_atom_type_scat_source
_atom_type_scat_dispersion_source
H 0.00000 0.00000 0.49300 0.32291 0.14019 0.04081 10.51090 26.12570 3.14236 57.79970 0.0030380000826 'International Tables Volume C Table 6.1.1.4 (pp. 500-502)' 'Henke, Gullikson and Davis, At. Data and Nucl. Data Tables, 1993, 54, 2'
C 0.00347 0.00161 2.31000 1.02000 1.58860 0.86500 20.84390 10.20750 0.56870 51.65120 0.215599998832 'International Tables Volume C Table 6.1.1.4 (pp. 500-502)' 'Henke, Gullikson and Davis, At. Data and Nucl. Data Tables, 1993, 54, 2'
Co 0.35655 0.96576 12.28410 7.34090 4.00340 2.34880 4.27910 0.27840 13.53590 71.16920 1.01180005074 'International Tables Volume C Table 6.1.1.4 (pp. 500-502)' 'Henke, Gullikson and Davis, At. Data and Nucl. Data Tables, 1993, 54, 2'
S 0.12424 0.12443 6.90530 5.20340 1.43790 1.58630 1.46790 22.21510 0.25360 56.17200 0.866900026798 'International Tables Volume C Table 6.1.1.4 (pp. 500-502)' 'Henke, Gullikson and Davis, At. Data and Nucl. Data Tables, 1993, 54, 2'
N 0.00653 0.00323 12.21260 3.13220 2.01250 1.16630 0.00570 9.89330 28.99750 0.58260 -11.5290002823 'International Tables Volume C Table 6.1.1.4 (pp. 500-502)' 'Henke, Gullikson and Davis, At. Data and Nucl. Data Tables, 1993, 54, 2'

loop_
_geom_angle_atom_site_label_1
_geom_angle_atom_site_label_2
_geom_angle_atom_site_label_3
_geom_angle
_geom_angle_site_symmetry_1
_geom_angle_site_symmetry_3
_geom_angle_publ_flag
S003 Co01 S002 111.562(18) . . ?
S005 Co01 S002 110.767(19) 2_556 . ?
S005 Co01 S003 105.723(18) 2_556 . ?
S006 Co01 S002 104.830(18) 2 . ?
S006 Co01 S003 115.577(19) 2 . ?
S006 Co01 S005 108.407(18) 2 2_556 ?
C00E S002 Co01 112.68(6) . . ?
C00L S003 Co01 106.60(6) . . ?
C00F S004 C00C 100.85(8) . . ?
C00Y S005 Co01 109.26(6) . 2_546 ?
C00D S006 Co01 114.94(6) . 2_545 ?
C011 S007 C00R 100.61(9) . . ?
C00Z N008 C00H 126.12(16) . . ?
C01F N008 C00H 108.91(16) . . ?
C01F N008 C00Z 124.94(17) . . ?
C010 N009 C00J 109.06(17) . . ?
C019 N009 C00J 126.54(17) . . ?
C019 N009 C010 124.37(17) . . ?
C017 N00A C00H 125.49(16) . . ?
C01D N00A C00H 109.14(16) . . ?
C01D N00A C017 125.33(16) . . ?
C012 N00B C00J 109.12(17) . . ?
C01C N00B C00J 127.34(17) . . ?
C01C N00B C012 123.51(17) . . ?
C00I C00C S004 120.35(13) . . ?
C00O C00C S004 120.93(14) . . ?
C00O C00C C00I 118.69(16) . . ?
C00N C00D S006 117.54(13) . . ?
C00S C00D S006 124.86(14) . . ?
C00S C00D C00N 117.61(16) . . ?
C00K C00E S002 122.99(14) . . ?
C00X C00E S002 119.12(14) . . ?
C00X C00E C00K 117.85(16) . . ?
C00M C00F S004 120.07(14) . . ?
C00P C00F S004 120.90(14) . . ?
C00P C00F C00M 118.95(16) . . ?
C00R C00G H00G 119.77(11) . . ?
C00V C00G H00G 119.77(11) . . ?
C00V C00G C00R 120.46(18) . . ?
N00A C00H N008 107.60(16) . . ?
C00U C00H N008 126.30(17) . . ?
C00U C00H N00A 126.10(17) . . ?
H00I C00I C00C 119.89(10) . . ?
C00N C00I C00C 120.22(16) . . ?
C00N C00I H00I 119.89(11) . . ?
N00B C00J N009 107.45(17) . . ?
C016 C00J N009 125.67(18) . . ?
C016 C00J N00B 126.88(18) . . ?
H00K C00K C00E 119.53(10) . . ?
C00M C00K C00E 120.95(16) . . ?
C00M C00K H00K 119.53(10) . . ?
C00T C00L S003 123.71(15) . . ?
C018 C00L S003 119.26(14) . . ?
C018 C00L C00T 117.02(17) . . ?
C00K C00M C00F 120.77(16) . . ?
H00M C00M C00F 119.62(10) . . ?
H00M C00M C00K 119.62(10) . . ?
C00I C00N C00D 121.74(17) . . ?
H00N C00N C00D 119.13(10) . . ?
H00N C00N C00I 119.13(11) . . ?
H00O C00O C00C 119.53(10) . . ?
C00S C00O C00C 120.95(17) . . ?
C00S C00O H00O 119.53(10) . . ?
H00P C00P C00F 119.84(10) . . ?
C00X C00P C00F 120.32(17) . . ?
C00X C00P H00P 119.84(11) . . ?
C00Y C00Q H00Q 119.61(11) . . ?
C014 C00Q H00Q 119.61(11) . . ?
C014 C00Q C00Y 120.79(18) . . ?
C00G C00R S007 120.16(15) . . ?
C014 C00R S007 120.78(15) . . ?
C014 C00R C00G 118.97(18) . . ?
C00O C00S C00D 120.76(16) . . ?
H00S C00S C00D 119.62(10) . . ?
H00S C00S C00O 119.62(10) . . ?
H00T C00T C00L 119.48(11) . . ?
C00W C00T C00L 121.05(18) . . ?
C00W C00T H00T 119.48(11) . . ?
H00a C00U C00H 109.5 . . ?
H00b C00U C00H 109.5 . . ?
H00b C00U H00a 109.5 . . ?
H00c C00U C00H 109.5 . . ?
H00c C00U H00a 109.5 . . ?
H00c C00U H00b 109.5 . . ?
H00V C00V C00G 119.36(11) . . ?
C00Y C00V C00G 121.29(17) . . ?
C00Y C00V H00V 119.36(11) . . ?
H00W C00W C00T 119.30(11) . . ?
C011 C00W C00T 121.40(18) . . ?
C011 C00W H00W 119.30(11) . . ?
C00P C00X C00E 121.02(17) . . ?
H00X C00X C00E 119.49(10) . . ?
H00X C00X C00P 119.49(11) . . ?
C00Q C00Y S005 119.87(14) . . ?
C00V C00Y S005 122.55(14) . . ?
C00V C00Y C00Q 117.52(17) . . ?
H00d C00Z N008 108.89(11) . . ?
H00e C00Z N008 108.89(10) . . ?
H00e C00Z H00d 107.7 . . ?
C015 C00Z N008 113.42(16) . . ?
C015 C00Z H00d 108.89(11) . . ?
C015 C00Z H00e 108.89(10) . . ?
H010 C010 N009 126.31(11) . . ?
C012 C010 N009 107.38(18) . . ?
C012 C010 H010 126.31(12) . . ?
C00W C011 S007 118.95(14) . . ?
C01B C011 S007 122.68(15) . . ?
C01B C011 C00W 118.32(17) . . ?
C010 C012 N00B 106.98(18) . . ?
H012 C012 N00B 126.51(11) . . ?
H012 C012 C010 126.51(12) . . ?
H01c C013 H01a 107.8 . . ?
C015 C013 H01a 108.98(11) . . ?
C015 C013 H01c 108.98(10) . . ?
C01G C013 H01a 108.98(14) . . ?
C01G C013 H01c 108.98(12) . . ?
C01G C013 C015 113.00(17) . . ?
C00R C014 C00Q 120.77(17) . . ?
H014 C014 C00Q 119.61(11) . . ?
H014 C014 C00R 119.61(11) . . ?
C013 C015 C00Z 110.64(16) . . ?
H01d C015 C00Z 109.52(11) . . ?
H01d C015 C013 109.52(11) . . ?
H01e C015 C00Z 109.52(10) . . ?
H01e C015 C013 109.52(10) . . ?
H01e C015 H01d 108.1 . . ?
H01n C016 C00J 109.5 . . ?
H01o C016 C00J 109.5 . . ?
H01o C016 H01n 109.5 . . ?
H01p C016 C00J 109.5 . . ?
H01p C016 H01n 109.5 . . ?
H01p C016 H01o 109.5 . . ?
H01f C017 N00A 109.5 . . ?
H01g C017 N00A 109.5 . . ?
H01g C017 H01f 109.5 . . ?
H01h C017 N00A 109.5 . . ?
H01h C017 H01f 109.5 . . ?
H01h C017 H01g 109.5 . . ?
H018 C018 C00L 119.03(11) . . ?
C01B C018 C00L 121.93(18) . . ?
C01B C018 H018 119.03(11) . . ?
H01q C019 N009 109.5 . . ?
H01r C019 N009 109.5 . . ?
H01r C019 H01q 109.5 . . ?
H01s C019 N009 109.5 . . ?
H01s C019 H01q 109.5 . . ?
H01s C019 H01r 109.5 . . ?
H01u C01A H01t 108.0 . . ?
C01C C01A H01t 109.37(11) . . ?
C01C C01A H01u 109.37(12) . . ?
C01E C01A H01t 109.37(12) . . ?
C01E C01A H01u 109.37(12) . . ?
C01E C01A C01C 111.29(17) . . ?
C018 C01B C011 120.27(18) . . ?
H01B C01B C011 119.87(11) . . ?
H01B C01B C018 119.87(11) . . ?
C01A C01C N00B 112.72(16) . . ?
H01v C01C N00B 109.05(10) . . ?
H01v C01C C01A 109.05(11) . . ?
H01w C01C N00B 109.05(10) . . ?
H01w C01C C01A 109.05(12) . . ?
H01w C01C H01v 107.8 . . ?
H01i C01D N00A 126.55(11) . . ?
C01F C01D N00A 106.91(17) . . ?
C01F C01D H01i 126.55(12) . . ?
H01x C01E C01A 109.02(12) . . ?
H01y C01E C01A 109.02(12) . . ?
H01y C01E H01x 107.8 . . ?
C01H C01E C01A 112.8(2) . . ?
C01H C01E H01x 109.02(14) . . ?
C01H C01E H01y 109.02(16) . . ?
C01D C01F N008 107.43(18) . . ?
H01j C01F N008 126.29(11) . . ?
H01j C01F C01D 126.29(12) . . ?
H01k C01G C013 109.5 . . ?
H01l C01G C013 109.5 . . ?
H01l C01G H01k 109.5 . . ?
H01m C01G C013 109.5 . . ?
H01m C01G H01k 109.5 . . ?
H01m C01G H01l 109.5 . . ?
H01z C01H C01E 109.5 . . ?
H C01H C01E 109.5 . . ?
H C01H H01z 109.5 . . ?
Ha C01H C01E 109.5 . . ?
Ha C01H H01z 109.5 . . ?
Ha C01H H 109.5 . . ?

loop_
_geom_bond_atom_site_label_1
_geom_bond_atom_site_label_2
_geom_bond_distance
_geom_bond_site_symmetry_2
_geom_bond_publ_flag
Co01 S002 2.2874(5) . ?
Co01 S003 2.3061(5) . ?
Co01 S005 2.3168(5) 2_556 ?
Co01 S006 2.3109(5) 2 ?
S002 C00E 1.7575(18) . ?
S003 C00L 1.7626(18) . ?
S004 C00C 1.7857(18) . ?
S004 C00F 1.7825(18) . ?
S005 C00Y 1.7588(19) . ?
S006 C00D 1.7533(18) . ?
S007 C00R 1.781(2) . ?
S007 C011 1.7830(19) . ?
N008 C00H 1.340(2) . ?
N008 C00Z 1.467(2) . ?
N008 C01F 1.379(3) . ?
N009 C00J 1.336(3) . ?
N009 C010 1.384(2) . ?
N009 C019 1.462(3) . ?
N00A C00H 1.336(2) . ?
N00A C017 1.467(2) . ?
N00A C01D 1.383(2) . ?
N00B C00J 1.340(2) . ?
N00B C012 1.385(3) . ?
N00B C01C 1.475(3) . ?
C00C C00I 1.395(2) . ?
C00C C00O 1.391(2) . ?
C00D C00N 1.401(2) . ?
C00D C00S 1.397(2) . ?
C00E C00K 1.398(2) . ?
C00E C00X 1.406(2) . ?
C00F C00M 1.394(2) . ?
C00F C00P 1.392(3) . ?
C00G H00G 0.9500 . ?
C00G C00R 1.389(3) . ?
C00G C00V 1.388(3) . ?
C00H C00U 1.479(3) . ?
C00I H00I 0.9500 . ?
C00I C00N 1.381(3) . ?
C00J C016 1.482(3) . ?
C00K H00K 0.9500 . ?
C00K C00M 1.384(3) . ?
C00L C00T 1.396(3) . ?
C00L C018 1.400(3) . ?
C00M H00M 0.9500 . ?
C00N H00N 0.9500 . ?
C00O H00O 0.9500 . ?
C00O C00S 1.391(3) . ?
C00P H00P 0.9500 . ?
C00P C00X 1.389(3) . ?
C00Q H00Q 0.9500 . ?
C00Q C00Y 1.408(3) . ?
C00Q C014 1.388(3) . ?
C00R C014 1.390(3) . ?
C00S H00S 0.9500 . ?
C00T H00T 0.9500 . ?
C00T C00W 1.387(3) . ?
C00U H00a 0.9800 . ?
C00U H00b 0.9800 . ?
C00U H00c 0.9800 . ?
C00V H00V 0.9500 . ?
C00V C00Y 1.401(3) . ?
C00W H00W 0.9500 . ?
C00W C011 1.384(3) . ?
C00X H00X 0.9500 . ?
C00Z H00d 0.9900 . ?
C00Z H00e 0.9900 . ?
C00Z C015 1.518(3) . ?
C010 H010 0.9500 . ?
C010 C012 1.339(3) . ?
C011 C01B 1.393(3) . ?
C012 H012 0.9500 . ?
C013 H01a 0.9900 . ?
C013 H01c 0.9900 . ?
C013 C015 1.527(3) . ?
C013 C01G 1.510(3) . ?
C014 H014 0.9500 . ?
C015 H01d 0.9900 . ?
C015 H01e 0.9900 . ?
C016 H01n 0.9800 . ?
C016 H01o 0.9800 . ?
C016 H01p 0.9800 . ?
C017 H01f 0.9800 . ?
C017 H01g 0.9800 . ?
C017 H01h 0.9800 . ?
C018 H018 0.9500 . ?
C018 C01B 1.386(3) . ?
C019 H01q 0.9800 . ?
C019 H01r 0.9800 . ?
C019 H01s 0.9800 . ?
C01A H01t 0.9900 . ?
C01A H01u 0.9900 . ?
C01A C01C 1.515(3) . ?
C01A C01E 1.520(3) . ?
C01B H01B 0.9500 . ?
C01C H01v 0.9900 . ?
C01C H01w 0.9900 . ?
C01D H01i 0.9500 . ?
C01D C01F 1.344(3) . ?
C01E H01x 0.9900 . ?
C01E H01y 0.9900 . ?
C01E C01H 1.521(3) . ?
C01F H01j 0.9500 . ?
C01G H01k 0.9800 . ?
C01G H01l 0.9800 . ?
C01G H01m 0.9800 . ?
C01H H01z 0.9800 . ?
C01H H 0.9800 . ?
C01H Ha 0.9800 . ?
